data_7720706
loop_
_publ_author_name
'Raza, Arsen'
'Carneiro Neto, Jos&#xe9; Severiano'
'Lanza, Arianna'
'Bendix, Jesper'
'Briganti, Matteo'
'Sorace, Lorenzo'
'Perfetti, Mauro'

_publ_section_title
;
 Synthesis, structure, and magnetic properties of Fe<sup>3+</sup> and
 Ru<sup>3+</sup> metal chalcogenide (O,S) complexes with bidentate
 ligands.
;
_journal_issue 21
_journal_name_full 'Dalton transactions (Cambridge, England : 2003)'
_journal_page_first 8119
_journal_page_last 8127
_journal_paper_doi 10.1039/d6dt00055j
_journal_volume 55
_journal_year 2026
_chemical_formula_sum 'C18 H19 Cl4 N3 O2 Os'
_chemical_formula_weight 641.36
_space_group_crystal_system monoclinic
_space_group_IT_number 14
_space_group_name_Hall '-P 2ybc'
_space_group_name_H-M_alt 'P 1 21/c 1'
_atom_sites_solution_hydrogens geom
_atom_sites_solution_primary iterative
_atom_sites_solution_secondary difmap
_audit_creation_method SHELXL-2018/3
_audit_update_record
;
2026-01-04 deposited with the CCDC.	2026-03-16 downloaded from the CCDC.
;
_cell_angle_alpha 90
_cell_angle_beta 99.749(2)
_cell_angle_gamma 90
_cell_formula_units_Z 4
_cell_length_a 12.3716(7)
_cell_length_b 8.8491(6)
_cell_length_c 20.2098(14)
_cell_measurement_reflns_used 9233
_cell_measurement_temperature 100(2)
_cell_measurement_theta_max 30.5683
_cell_measurement_theta_min 2.4116
_cell_volume 2180.6(2)
_computing_cell_refinement 'SAINT V8.40B (Bruker AXS LLC, 2019)'
_computing_data_collection APEX5V2022.8-RC126
_computing_data_reduction 'SAINT V8.40B (Bruker AXS LLC, 2019)'
_computing_molecular_graphics 'shelXle (C.B. Huebschle, rev 1503)'
_computing_structure_refinement 'SHELXL-2019/1 (Sheldrick, 2019)'
_computing_structure_solution 'XT, VERSION 2018/2'
_diffrn_ambient_temperature 100(2)
_diffrn_detector_area_resol_mean 7.3910
_diffrn_measured_fraction_theta_full 0.998
_diffrn_measured_fraction_theta_max 0.996
_diffrn_measurement_device '\k-geometry diffractometer'
_diffrn_measurement_device_type 'Bruker APEX-II CCD'
_diffrn_measurement_method '\f and \w scans'
_diffrn_radiation_type MoK\a
_diffrn_radiation_wavelength 0.71073
_diffrn_reflns_av_R_equivalents 0.0629
_diffrn_reflns_av_unetI/netI 0.0334
_diffrn_reflns_Laue_measured_fraction_full 0.998
_diffrn_reflns_Laue_measured_fraction_max 0.996
_diffrn_reflns_limit_h_max 17
_diffrn_reflns_limit_h_min -17
_diffrn_reflns_limit_k_max 12
_diffrn_reflns_limit_k_min -12
_diffrn_reflns_limit_l_max 28
_diffrn_reflns_limit_l_min -28
_diffrn_reflns_number 55707
_diffrn_reflns_point_group_measured_fraction_full 0.998
_diffrn_reflns_point_group_measured_fraction_max 0.996
_diffrn_reflns_theta_full 25.242
_diffrn_reflns_theta_max 30.623
_diffrn_reflns_theta_min 2.412
_diffrn_source_current 1.4
_diffrn_source_power 0.07
_diffrn_source_voltage 50
_exptl_absorpt_coefficient_mu 6.357
_exptl_absorpt_correction_T_max 0.7461
_exptl_absorpt_correction_T_min 0.3106
_exptl_absorpt_correction_type multi-scan
_exptl_absorpt_process_details
;
Krause, L., Herbst-Irmer, R., Sheldrick, G. M., Stalke, D. (2015).
"Comparison of silver and molybdenum microfocus X-ray sources for
single-crystal structure determination"
J. Appl. Cryst. 48, 3-10.
doi:10.1107/S1600576714022985
;
_exptl_crystal_colour yellow
_exptl_crystal_density_diffrn 1.954
_exptl_crystal_description prismatic
_exptl_crystal_F_000 1232
_exptl_crystal_size_max 0.272
_exptl_crystal_size_mid 0.177
_exptl_crystal_size_min 0.173
_refine_diff_density_max 2.082
_refine_diff_density_min -3.066
_refine_diff_density_rms 0.220
_refine_ls_extinction_method none
_refine_ls_goodness_of_fit_ref 1.125
_refine_ls_hydrogen_treatment constr
_refine_ls_matrix_type full
_refine_ls_number_parameters 281
_refine_ls_number_reflns 6707
_refine_ls_number_restraints 0
_refine_ls_restrained_S_all 1.125
_refine_ls_R_factor_all 0.0427
_refine_ls_R_factor_gt 0.0396
_refine_ls_shift/su_max 0.001
_refine_ls_shift/su_mean 0.000
_refine_ls_structure_factor_coef Fsqd
_refine_ls_weighting_details 'w=1/[\s^2^(Fo^2^)+(0.0269P)^2^+23.8052P] where P=(Fo^2^+2Fc^2^)/3'
_refine_ls_weighting_scheme calc
_refine_ls_wR_factor_gt 0.0974
_refine_ls_wR_factor_ref 0.0989
_reflns_Friedel_coverage 0.000
_reflns_number_gt 6214
_reflns_number_total 6707
_reflns_threshold_expression 'I > 2\s(I)'
_cod_data_source_file d6dt00055j2.cif
_cod_data_source_block shelx_CCDC1
_cod_depositor_comments 'Adding full bibliography for 7720704--7720707.cif.'
_cod_original_sg_symbol_H-M 'P 21/c'
_cod_database_code 7720706
_shelx_space_group_comment
;
The symmetry employed for this shelxl refinement is uniquely defined
by the following loop, which should always be used as a source of
symmetry information in preference to the above space-group names.
They are only intended as comments.
;
_shelx_estimated_absorpt_t_min 0.277
_shelx_estimated_absorpt_t_max 0.406

loop_
_space_group_symop_operation_xyz
'x, y, z'
'-x, y+1/2, -z+1/2'
'-x, -y, -z'
'x, -y-1/2, z-1/2'

loop_
_atom_site_label
_atom_site_type_symbol
_atom_site_fract_x
_atom_site_fract_y
_atom_site_fract_z
_atom_site_U_iso_or_equiv
_atom_site_adp_type
_atom_site_occupancy
_atom_site_site_symmetry_order
_atom_site_calc_flag
_atom_site_refinement_flags_posn
_atom_site_refinement_flags_adp
_atom_site_refinement_flags_occupancy
_atom_site_disorder_assembly
_atom_site_disorder_group
Os1 Os 0.24789(2) 0.43900(2) 0.22444(2) 0.01281(6) Uani 1 1 d . . . . .
Cl1 Cl 0.39644(9) 0.51977(14) 0.17370(6) 0.0178(2) Uani 1 1 d . . . . .
Cl2 Cl 0.11682(10) 0.49969(15) 0.12791(6) 0.0198(2) Uani 1 1 d . . . . .
O1 O 0.3475(3) 0.3823(4) 0.31191(17) 0.0160(6) Uani 1 1 d . . . . .
O2 O 0.1297(3) 0.3654(4) 0.27743(18) 0.0175(7) Uani 1 1 d . . . . .
N1 N 0.2630(3) 0.2170(4) 0.1918(2) 0.0162(8) Uani 1 1 d . . . . .
N2 N 0.2343(3) 0.6512(4) 0.2665(2) 0.0139(7) Uani 1 1 d . . . . .
N3 N 0.2729(4) 0.2448(5) 0.4660(2) 0.0213(9) Uani 1 1 d . . . . .
C1 C 0.1769(4) 0.1388(6) 0.1600(3) 0.0211(10) Uani 1 1 d . . . . .
H1 H 0.106729 0.185502 0.152131 0.025 Uiso 1 1 calc R U . . .
C2 C 0.1871(5) -0.0072(6) 0.1384(3) 0.0249(11) Uani 1 1 d . . . . .
H2 H 0.124428 -0.059484 0.115877 0.030 Uiso 1 1 calc R U . . .
C3 C 0.2887(5) -0.0785(6) 0.1493(3) 0.0239(11) Uani 1 1 d . . . . .
H3 H 0.296927 -0.179111 0.134593 0.029 Uiso 1 1 calc R U . . .
C4 C 0.3783(4) 0.0034(6) 0.1828(3) 0.0205(10) Uani 1 1 d . . . . .
H4 H 0.449315 -0.040704 0.191172 0.025 Uiso 1 1 calc R U . . .
C5 C 0.3620(4) 0.1490(6) 0.2034(3) 0.0174(9) Uani 1 1 d . . . . .
H5 H 0.422952 0.203572 0.226687 0.021 Uiso 1 1 calc R U . . .
C6 C 0.3253(4) 0.7221(6) 0.2967(3) 0.0195(9) Uani 1 1 d . . . . .
H6 H 0.394165 0.673922 0.297827 0.023 Uiso 1 1 calc R U . . .
C7 C 0.3225(4) 0.8638(6) 0.3265(3) 0.0231(10) Uani 1 1 d . . . . .
H8 H 0.388398 0.912112 0.346804 0.028 Uiso 1 1 calc R U . . .
C8 C 0.2217(5) 0.9328(6) 0.3261(3) 0.0245(11) Uani 1 1 d . . . . .
H9 H 0.216902 1.029081 0.346142 0.029 Uiso 1 1 calc R U . . .
C9 C 0.1281(4) 0.8574(6) 0.2955(3) 0.0229(10) Uani 1 1 d . . . . .
H10 H 0.058041 0.901855 0.294756 0.027 Uiso 1 1 calc R U . . .
C10 C 0.1367(4) 0.7174(5) 0.2661(3) 0.0171(9) Uani 1 1 d . . . . .
H11 H 0.071974 0.667178 0.245163 0.021 Uiso 1 1 calc R U . . .
C11 C 0.2889(4) 0.3372(5) 0.3577(2) 0.0162(9) Uani 1 1 d . . . . .
C12 C 0.1719(4) 0.3282(5) 0.3386(2) 0.0162(8) Uani 1 1 d . . . . .
C13 C 0.1105(4) 0.2756(5) 0.3860(3) 0.0184(9) Uani 1 1 d . . . . .
H15 H 0.032962 0.267885 0.374818 0.022 Uiso 1 1 calc R U . . .
C14 C 0.1634(5) 0.2353(6) 0.4489(3) 0.0240(11) Uani 1 1 d . . . . .
H16 H 0.121492 0.199903 0.481057 0.029 Uiso 1 1 calc R U . . .
C15 C 0.3246(6) 0.2013(9) 0.5354(3) 0.0378(15) Uani 1 1 d . . . . .
H17A H 0.404305 0.213964 0.540525 0.057 Uiso 1 1 calc R U . . .
H17B H 0.296056 0.265958 0.567865 0.057 Uiso 1 1 calc R U . . .
H17C H 0.307509 0.095503 0.543514 0.057 Uiso 1 1 calc R U . . .
C16 C 0.3383(4) 0.2938(6) 0.4215(3) 0.0198(9) Uani 1 1 d . . . . .
C17 C 0.4599(5) 0.2989(8) 0.4418(3) 0.0299(12) Uani 1 1 d . . . . .
H19A H 0.493113 0.336332 0.404263 0.045 Uiso 1 1 calc R U . . .
H19B H 0.478990 0.366681 0.480396 0.045 Uiso 1 1 calc R U . . .
H19C H 0.487476 0.197184 0.454144 0.045 Uiso 1 1 calc R U . . .
Cl3A Cl 0.0868(5) 0.6294(5) 0.4561(3) 0.0563(14) Uani 0.644(8) 1 d . . P A 1
Cl4A Cl 0.2769(2) 0.8228(4) 0.49281(14) 0.0455(11) Uani 0.644(8) 1 d . . P A 1
C18A C 0.1334(11) 0.8159(15) 0.4741(7) 0.027(2) Uani 0.644(8) 1 d . . P A 1
H6A H 0.107304 0.881471 0.434986 0.032 Uiso 0.644(8) 1 calc R U P A 1
H6B H 0.102284 0.854874 0.512818 0.032 Uiso 0.644(8) 1 calc R U P A 1
Cl4B Cl 0.2849(5) 0.6717(15) 0.4739(3) 0.084(4) Uani 0.356(8) 1 d . . P A 2
C18B C 0.167(3) 0.773(3) 0.4832(18) 0.051(9) Uani 0.356(8) 1 d . . P A 2
H77A H 0.177711 0.821194 0.527969 0.061 Uiso 0.356(8) 1 calc R U P A 2
H77B H 0.153527 0.853060 0.448736 0.061 Uiso 0.356(8) 1 calc R U P A 2
Cl3B Cl 0.0565(7) 0.6538(15) 0.4750(6) 0.062(3) Uani 0.356(8) 1 d . . P A 2

loop_
_atom_site_aniso_label
_atom_site_aniso_U_11
_atom_site_aniso_U_22
_atom_site_aniso_U_33
_atom_site_aniso_U_23
_atom_site_aniso_U_13
_atom_site_aniso_U_12
Os1 0.01128(9) 0.01319(9) 0.01372(9) -0.00033(6) 0.00142(6) 0.00167(6)
Cl1 0.0152(5) 0.0192(5) 0.0200(5) -0.0017(4) 0.0055(4) 0.0001(4)
Cl2 0.0167(5) 0.0233(6) 0.0182(5) 0.0019(4) -0.0001(4) 0.0034(4)
O1 0.0141(15) 0.0185(16) 0.0144(15) 0.0030(13) -0.0004(12) 0.0014(13)
O2 0.0154(15) 0.0168(16) 0.0212(17) 0.0012(13) 0.0055(13) -0.0022(13)
N1 0.0119(17) 0.0105(17) 0.025(2) -0.0077(15) -0.0019(15) 0.0054(14)
N2 0.0160(17) 0.0110(17) 0.0170(18) 0.0016(14) 0.0091(14) -0.0029(14)
N3 0.027(2) 0.024(2) 0.0144(19) 0.0011(16) 0.0062(16) -0.0025(18)
C1 0.019(2) 0.018(2) 0.025(2) -0.0034(19) 0.0017(19) -0.0002(18)
C2 0.025(3) 0.020(2) 0.027(3) -0.003(2) -0.002(2) -0.004(2)
C3 0.030(3) 0.017(2) 0.024(3) -0.0038(19) 0.004(2) 0.004(2)
C4 0.023(2) 0.018(2) 0.020(2) -0.0042(18) 0.0024(18) 0.0084(19)
C5 0.014(2) 0.018(2) 0.020(2) -0.0029(17) 0.0013(17) 0.0029(17)
C6 0.019(2) 0.018(2) 0.023(2) -0.0045(18) 0.0060(18) -0.0010(18)
C7 0.020(2) 0.019(2) 0.031(3) -0.003(2) 0.008(2) -0.0035(19)
C8 0.027(3) 0.018(2) 0.030(3) -0.002(2) 0.010(2) 0.003(2)
C9 0.018(2) 0.019(2) 0.032(3) -0.003(2) 0.006(2) 0.0039(18)
C10 0.015(2) 0.013(2) 0.024(2) -0.0006(17) 0.0064(17) 0.0013(16)
C11 0.019(2) 0.016(2) 0.015(2) -0.0030(16) 0.0039(16) 0.0007(17)
C12 0.018(2) 0.013(2) 0.017(2) -0.0014(16) 0.0033(17) 0.0007(17)
C13 0.017(2) 0.014(2) 0.026(2) -0.0006(18) 0.0072(18) -0.0017(17)
C14 0.030(3) 0.023(2) 0.023(2) 0.001(2) 0.014(2) -0.004(2)
C15 0.038(3) 0.057(4) 0.018(3) 0.011(3) 0.003(2) -0.004(3)
C16 0.022(2) 0.019(2) 0.019(2) 0.0008(18) 0.0057(18) -0.0029(18)
C17 0.022(3) 0.045(4) 0.021(2) 0.003(2) -0.001(2) -0.001(2)
Cl3A 0.068(3) 0.0297(16) 0.057(3) 0.0082(16) -0.030(2) -0.0173(19)
Cl4A 0.0257(12) 0.074(2) 0.0337(14) 0.0127(14) -0.0040(9) -0.0109(13)
C18A 0.033(6) 0.023(6) 0.023(5) -0.003(5) 0.005(4) -0.006(4)
Cl4B 0.040(3) 0.172(12) 0.043(3) 0.019(5) 0.013(3) 0.008(5)
C18B 0.09(3) 0.027(14) 0.040(15) -0.006(11) 0.030(17) 0.001(13)
Cl3B 0.033(3) 0.095(7) 0.055(5) 0.012(4) 0.001(3) 0.006(3)

loop_
_atom_type_symbol
_atom_type_description
_atom_type_scat_dispersion_real
_atom_type_scat_dispersion_imag
_atom_type_scat_source
C C 0.0033 0.0016 'International Tables Vol C Tables 4.2.6.8 and 6.1.1.4'
H H 0.0000 0.0000 'International Tables Vol C Tables 4.2.6.8 and 6.1.1.4'
Cl Cl 0.1484 0.1585 'International Tables Vol C Tables 4.2.6.8 and 6.1.1.4'
N N 0.0061 0.0033 'International Tables Vol C Tables 4.2.6.8 and 6.1.1.4'
O O 0.0106 0.0060 'International Tables Vol C Tables 4.2.6.8 and 6.1.1.4'
Os Os -1.2165 7.6030 'International Tables Vol C Tables 4.2.6.8 and 6.1.1.4'

loop_
_geom_angle_atom_site_label_1
_geom_angle_atom_site_label_2
_geom_angle_atom_site_label_3
_geom_angle
_geom_angle_site_symmetry_1
_geom_angle_site_symmetry_3
_geom_angle_publ_flag
O1 Os1 O2 81.35(14) . . ?
O1 Os1 N2 86.95(15) . . ?
O2 Os1 N2 87.66(14) . . ?
O1 Os1 N1 88.22(15) . . ?
O2 Os1 N1 88.64(16) . . ?
N2 Os1 N1 174.31(16) . . ?
O1 Os1 Cl1 92.88(10) . . ?
O2 Os1 Cl1 174.22(11) . . ?
N2 Os1 Cl1 91.55(11) . . ?
N1 Os1 Cl1 91.70(13) . . ?
O1 Os1 Cl2 174.33(10) . . ?
O2 Os1 Cl2 93.00(11) . . ?
N2 Os1 Cl2 92.31(12) . . ?
N1 Os1 Cl2 92.20(12) . . ?
Cl1 Os1 Cl2 92.76(4) . . ?
C11 O1 Os1 110.9(3) . . ?
C12 O2 Os1 111.6(3) . . ?
C1 N1 C5 118.6(4) . . ?
C1 N1 Os1 122.0(3) . . ?
C5 N1 Os1 119.4(3) . . ?
C10 N2 C6 118.9(4) . . ?
C10 N2 Os1 121.8(3) . . ?
C6 N2 Os1 119.2(3) . . ?
C14 N3 C16 122.1(5) . . ?
C14 N3 C15 118.6(5) . . ?
C16 N3 C15 119.3(5) . . ?
N1 C1 C2 121.9(5) . . ?
C1 C2 C3 120.3(5) . . ?
C2 C3 C4 117.6(5) . . ?
C5 C4 C3 119.0(5) . . ?
N1 C5 C4 122.6(5) . . ?
N2 C6 C7 122.5(5) . . ?
C8 C7 C6 118.7(5) . . ?
C7 C8 C9 118.2(5) . . ?
C10 C9 C8 120.1(5) . . ?
N2 C10 C9 121.5(5) . . ?
O1 C11 C16 121.6(5) . . ?
O1 C11 C12 118.2(4) . . ?
C16 C11 C12 120.1(5) . . ?
O2 C12 C13 123.9(5) . . ?
O2 C12 C11 117.8(4) . . ?
C13 C12 C11 118.3(4) . . ?
C14 C13 C12 119.4(5) . . ?
N3 C14 C13 121.5(5) . . ?
N3 C16 C11 118.7(5) . . ?
N3 C16 C17 120.5(5) . . ?
C11 C16 C17 120.9(5) . . ?
Cl4A C18A Cl3A 111.1(8) . . ?
Cl3B C18B Cl4B 110.1(16) . . ?

loop_
_geom_bond_atom_site_label_1
_geom_bond_atom_site_label_2
_geom_bond_distance
_geom_bond_site_symmetry_2
_geom_bond_publ_flag
Os1 O1 2.039(3) . ?
Os1 O2 2.059(3) . ?
Os1 N2 2.080(4) . ?
Os1 N1 2.091(4) . ?
Os1 Cl1 2.3618(12) . ?
Os1 Cl2 2.3775(12) . ?
O1 C11 1.331(6) . ?
O2 C12 1.300(6) . ?
N1 C1 1.340(6) . ?
N1 C5 1.349(6) . ?
N2 C10 1.340(6) . ?
N2 C6 1.342(6) . ?
N3 C14 1.343(7) . ?
N3 C16 1.376(7) . ?
N3 C15 1.491(7) . ?
C1 C2 1.377(8) . ?
C2 C3 1.390(8) . ?
C3 C4 1.399(8) . ?
C4 C5 1.380(7) . ?
C6 C7 1.394(7) . ?
C7 C8 1.387(8) . ?
C8 C9 1.387(8) . ?
C9 C10 1.386(7) . ?
C11 C16 1.385(7) . ?
C11 C12 1.435(7) . ?
C12 C13 1.400(7) . ?
C13 C14 1.375(8) . ?
C16 C17 1.492(8) . ?
Cl3A C18A 1.765(14) . ?
Cl4A C18A 1.754(14) . ?
Cl4B C18B 1.75(3) . ?
C18B Cl3B 1.71(4) . ?
